data_4113691
loop_
_publ_author_name
'Howard E. Zimmerman'
'Evgueni E. Nesterov'

_publ_section_title
;
 An Experimental and Theoretical Study of the Type C Enone Rearrangement:
 Mechanistic and Exploratory Organic Photochemistry1
;
_journal_name_full 'Journal of the American Chemical Society'
_journal_page_first 5422
_journal_page_last 5430
_journal_paper_doi 10.1021/ja028631b
_journal_volume 125
_journal_year 2003
_chemical_formula_sum 'C22 H24 O'
_chemical_formula_weight 304.41
_chemical_melting_point 445(1)
_chemical_name_systematic
;
1-tert-butyl-endo-2-(4-cyanophenyl)-5-phenylbicyclo[3.1.0]hexan-3-one
;
_space_group_IT_number 14
_symmetry_cell_setting monoclinic
_symmetry_space_group_name_Hall '-P 2ybc'
_symmetry_space_group_name_H-M 'P 1 21/c 1'
_atom_sites_solution_hydrogens geom
_atom_sites_solution_primary direct
_atom_sites_solution_secondary difmap
_audit_creation_method SHELXL-97
_cell_angle_alpha 90.00
_cell_angle_beta 100.168(2)
_cell_angle_gamma 90.00
_cell_formula_units_Z 4
_cell_length_a 10.2034(9)
_cell_length_b 6.8456(6)
_cell_length_c 25.029(2)
_cell_measurement_temperature 173(2)
_cell_volume 1720.8(3)
_computing_cell_refinement 'Bruker SMART'
_computing_data_collection 'Bruker SMART'
_computing_data_reduction 'Bruker SHELXTL'
_computing_molecular_graphics 'Bruker SHELXTL'
_computing_publication_material 'Bruker SHELXTL'
_computing_structure_refinement 'SHELXL-97 (Sheldrick, 1997)'
_computing_structure_solution 'SHELXS-97 (Sheldrick, 1990)'
_diffrn_ambient_temperature 173(2)
_diffrn_measured_fraction_theta_full 0.999
_diffrn_measured_fraction_theta_max 0.974
_diffrn_measurement_device_type 'CCD area detector'
_diffrn_measurement_method 'phi and omega scans'
_diffrn_radiation_monochromator graphite
_diffrn_radiation_source 'fine-focus sealed tube'
_diffrn_radiation_type MoK\a
_diffrn_radiation_wavelength 0.71073
_diffrn_reflns_av_R_equivalents 0.0312
_diffrn_reflns_av_sigmaI/netI 0.0476
_diffrn_reflns_limit_h_max 13
_diffrn_reflns_limit_h_min -13
_diffrn_reflns_limit_k_max 9
_diffrn_reflns_limit_k_min -8
_diffrn_reflns_limit_l_max 33
_diffrn_reflns_limit_l_min -33
_diffrn_reflns_number 10208
_diffrn_reflns_theta_full 25.00
_diffrn_reflns_theta_max 28.28
_diffrn_reflns_theta_min 2.03
_exptl_absorpt_coefficient_mu 0.070
_exptl_absorpt_correction_T_max 0.9951
_exptl_absorpt_correction_T_min 0.9672
_exptl_absorpt_correction_type none
_exptl_crystal_colour colorless
_exptl_crystal_density_diffrn 1.175
_exptl_crystal_description prism
_exptl_crystal_F_000 656
_exptl_crystal_size_max 0.48
_exptl_crystal_size_mid 0.22
_exptl_crystal_size_min 0.07
_refine_diff_density_max 0.473
_refine_diff_density_min -0.197
_refine_diff_density_rms 0.054
_refine_ls_extinction_method none
_refine_ls_goodness_of_fit_ref 1.042
_refine_ls_hydrogen_treatment mixed
_refine_ls_matrix_type full
_refine_ls_number_parameters 208
_refine_ls_number_reflns 4163
_refine_ls_number_restraints 0
_refine_ls_restrained_S_all 1.042
_refine_ls_R_factor_all 0.0880
_refine_ls_R_factor_gt 0.0619
_refine_ls_shift/su_max 0.003
_refine_ls_shift/su_mean 0.000
_refine_ls_structure_factor_coef Fsqd
_refine_ls_weighting_details 'calc w=1/[\s^2^(Fo^2^)+(0.0900P)^2^+0.2950P] where P=(Fo^2^+2Fc^2^)/3'
_refine_ls_weighting_scheme calc
_refine_ls_wR_factor_gt 0.1521
_refine_ls_wR_factor_ref 0.1667
_reflns_number_gt 2944
_reflns_number_total 4163
_reflns_threshold_expression >2sigma(I)
_cod_data_source_file ja028631bsi20030220_045416.cif
_cod_data_source_block zimm
_cod_database_code 4113691

loop_
_symmetry_equiv_pos_as_xyz
'x, y, z'
'-x, y+1/2, -z+1/2'
'-x, -y, -z'
'x, -y-1/2, z-1/2'

loop_
_atom_site_label
_atom_site_type_symbol
_atom_site_fract_x
_atom_site_fract_y
_atom_site_fract_z
_atom_site_U_iso_or_equiv
_atom_site_adp_type
_atom_site_occupancy
_atom_site_symmetry_multiplicity
_atom_site_calc_flag
_atom_site_refinement_flags
O7 O 0.02243(13) 0.87650(19) 0.22979(5) 0.0344(3) Uani 1 1 d .
C8 C 0.25195(17) 0.8874(2) 0.31769(6) 0.0259(4) Uani 1 1 d .
C2 C 0.12073(16) 0.7908(2) 0.32239(7) 0.0235(4) Uani 1 1 d .
H2A H 0.1365 0.6471 0.3199 0.028 Uiso 1 1 calc R
C3 C 0.06230(16) 0.8201(2) 0.37446(6) 0.0221(3) Uani 1 1 d .
C4 C -0.09103(16) 0.8315(2) 0.35663(7) 0.0256(4) Uani 1 1 d .
C19 C -0.22758(18) 0.5441(3) 0.37600(7) 0.0325(4) Uani 1 1 d .
H19A H -0.1828 0.4675 0.3531 0.039 Uiso 1 1 calc R
C20 C 0.13655(17) 0.7231(2) 0.42681(7) 0.0263(4) Uani 1 1 d .
C5 C -0.12281(17) 0.8227(3) 0.29508(7) 0.0301(4) Uani 1 1 d .
H5A H -0.1675 0.6980 0.2829 0.036 Uiso 1 1 calc R
H5B H -0.1821 0.9320 0.2806 0.036 Uiso 1 1 calc R
C13 C 0.27447(19) 1.0851(3) 0.32755(8) 0.0335(4) Uani 1 1 d .
H13A H 0.2052 1.1648 0.3364 0.040 Uiso 1 1 calc R
C1 C 0.00843(17) 0.8382(2) 0.27572(7) 0.0264(4) Uani 1 1 d .
C11 C 0.49866(19) 1.0547(3) 0.31097(8) 0.0401(5) Uani 1 1 d .
H11A H 0.5825 1.1117 0.3089 0.048 Uiso 1 1 calc R
C16 C -0.36133(19) 0.7643(3) 0.44197(8) 0.0389(5) Uani 1 1 d .
H16A H -0.4070 0.8404 0.4646 0.047 Uiso 1 1 calc R
C6 C -0.01259(17) 1.0109(2) 0.37738(7) 0.0271(4) Uani 1 1 d .
H6A H -0.0215 1.0598 0.4138 0.033 Uiso 1 1 calc R
H6B H -0.0019 1.1139 0.3507 0.033 Uiso 1 1 calc R
C14 C -0.19338(16) 0.7402(3) 0.38511(7) 0.0267(4) Uani 1 1 d .
C15 C -0.26223(18) 0.8485(3) 0.41829(7) 0.0320(4) Uani 1 1 d .
H15A H -0.2408 0.9825 0.4248 0.038 Uiso 1 1 calc R
C17 C -0.39387(19) 0.5702(3) 0.43278(8) 0.0417(5) Uani 1 1 d .
H17A H -0.4622 0.5126 0.4488 0.050 Uiso 1 1 calc R
C9 C 0.35474(19) 0.7763(3) 0.30351(7) 0.0346(4) Uani 1 1 d .
H9A H 0.3405 0.6413 0.2957 0.042 Uiso 1 1 calc R
C18 C -0.32636(19) 0.4600(3) 0.40002(8) 0.0391(5) Uani 1 1 d .
H18A H -0.3478 0.3258 0.3939 0.047 Uiso 1 1 calc R
C23 C 0.2699(2) 0.8267(4) 0.44510(8) 0.0461(5) Uani 1 1 d .
H23A H 0.3172 0.7652 0.4783 0.069 Uiso 1 1 calc R
H23B H 0.2540 0.9647 0.4522 0.069 Uiso 1 1 calc R
H23C H 0.3239 0.8166 0.4165 0.069 Uiso 1 1 calc R
C10 C 0.4771(2) 0.8581(3) 0.30050(8) 0.0411(5) Uani 1 1 d .
H10A H 0.5463 0.7791 0.2912 0.049 Uiso 1 1 calc R
C12 C 0.3971(2) 1.1676(3) 0.32456(8) 0.0389(5) Uani 1 1 d .
H12A H 0.4115 1.3029 0.3319 0.047 Uiso 1 1 calc R
C21 C 0.0619(2) 0.7360(3) 0.47455(8) 0.0404(5) Uani 1 1 d .
H21A H -0.0245 0.6708 0.4650 0.061 Uiso 1 1 calc R
H21B H 0.0482 0.8735 0.4830 0.061 Uiso 1 1 calc R
H21C H 0.1143 0.6719 0.5063 0.061 Uiso 1 1 calc R
C22 C 0.1613(3) 0.5076(3) 0.41654(9) 0.0515(6) Uani 1 1 d .
H22A H 0.0760 0.4412 0.4048 0.077 Uiso 1 1 calc R
H22B H 0.2081 0.4472 0.4501 0.077 Uiso 1 1 calc R
H22C H 0.2159 0.4959 0.3881 0.077 Uiso 1 1 calc R

loop_
_atom_site_aniso_label
_atom_site_aniso_U_11
_atom_site_aniso_U_22
_atom_site_aniso_U_33
_atom_site_aniso_U_23
_atom_site_aniso_U_13
_atom_site_aniso_U_12
O7 0.0422(8) 0.0358(8) 0.0242(6) 0.0019(5) 0.0032(5) -0.0031(6)
C8 0.0299(9) 0.0277(9) 0.0197(8) 0.0026(6) 0.0030(7) 0.0022(7)
C2 0.0272(8) 0.0187(8) 0.0245(8) -0.0017(6) 0.0046(7) 0.0017(7)
C3 0.0240(8) 0.0195(8) 0.0220(8) -0.0019(6) 0.0020(6) -0.0010(6)
C4 0.0266(8) 0.0238(9) 0.0255(8) -0.0017(7) 0.0026(7) 0.0026(7)
C19 0.0306(9) 0.0318(10) 0.0333(9) -0.0020(8) 0.0003(7) -0.0002(8)
C20 0.0301(9) 0.0239(8) 0.0239(8) 0.0001(7) 0.0017(7) 0.0004(7)
C5 0.0296(9) 0.0330(10) 0.0256(9) -0.0002(7) -0.0007(7) 0.0033(8)
C13 0.0323(10) 0.0247(9) 0.0431(11) 0.0040(8) 0.0059(8) 0.0022(7)
C1 0.0337(9) 0.0188(8) 0.0256(9) -0.0032(6) 0.0024(7) 0.0004(7)
C11 0.0309(10) 0.0574(14) 0.0319(10) 0.0050(9) 0.0052(8) -0.0076(9)
C16 0.0312(10) 0.0530(13) 0.0333(10) -0.0019(9) 0.0080(8) 0.0029(9)
C6 0.0330(9) 0.0198(8) 0.0288(9) -0.0015(7) 0.0065(7) 0.0017(7)
C14 0.0232(8) 0.0306(9) 0.0245(8) 0.0007(7) -0.0010(7) 0.0020(7)
C15 0.0294(9) 0.0350(10) 0.0304(9) -0.0029(8) 0.0021(7) 0.0030(8)
C17 0.0307(10) 0.0565(13) 0.0373(11) 0.0086(10) 0.0040(8) -0.0073(9)
C9 0.0360(10) 0.0343(10) 0.0336(10) -0.0093(8) 0.0068(8) 0.0005(8)
C18 0.0370(10) 0.0359(11) 0.0410(11) 0.0051(9) -0.0026(8) -0.0078(9)
C23 0.0357(11) 0.0667(15) 0.0312(10) 0.0112(10) -0.0074(8) -0.0115(10)
C10 0.0322(10) 0.0555(13) 0.0371(11) -0.0098(9) 0.0100(8) 0.0027(9)
C12 0.0391(11) 0.0315(10) 0.0443(12) 0.0087(9) 0.0023(9) -0.0052(9)
C21 0.0426(11) 0.0526(13) 0.0251(9) 0.0099(9) 0.0041(8) 0.0086(10)
C22 0.0820(17) 0.0295(11) 0.0367(11) 0.0025(9) -0.0069(11) 0.0192(11)

loop_
_atom_type_symbol
_atom_type_description
_atom_type_scat_dispersion_real
_atom_type_scat_dispersion_imag
_atom_type_scat_source
C C 0.0033 0.0016 'International Tables Vol C Tables 4.2.6.8 and 6.1.1.4'
H H 0.0000 0.0000 'International Tables Vol C Tables 4.2.6.8 and 6.1.1.4'
O O 0.0106 0.0060 'International Tables Vol C Tables 4.2.6.8 and 6.1.1.4'

loop_
_geom_angle_atom_site_label_1
_geom_angle_atom_site_label_2
_geom_angle_atom_site_label_3
_geom_angle
C13 C8 C9 118.04(17)
C13 C8 C2 122.18(15)
C9 C8 C2 119.78(16)
C8 C2 C1 113.79(13)
C8 C2 C3 119.20(13)
C1 C2 C3 105.70(12)
C6 C3 C2 115.21(13)
C6 C3 C20 120.26(13)
C2 C3 C20 117.22(13)
C6 C3 C4 58.74(11)
C2 C3 C4 106.55(13)
C20 C3 C4 125.78(13)
C14 C4 C6 123.19(14)
C14 C4 C5 115.06(15)
C6 C4 C5 112.77(14)
C14 C4 C3 126.42(14)
C6 C4 C3 59.63(10)
C5 C4 C3 108.28(13)
C18 C19 C14 120.55(17)
C22 C20 C21 107.90(15)
C22 C20 C23 109.46(18)
C21 C20 C23 106.19(16)
C22 C20 C3 110.12(14)
C21 C20 C3 113.67(14)
C23 C20 C3 109.37(14)
C1 C5 C4 106.31(14)
C8 C13 C12 120.68(17)
O7 C1 C5 125.50(16)
O7 C1 C2 125.18(15)
C5 C1 C2 109.29(13)
C12 C11 C10 119.36(18)
C17 C16 C15 120.16(18)
C4 C6 C3 61.63(11)
C15 C14 C19 118.15(16)
C15 C14 C4 121.89(16)
C19 C14 C4 119.85(15)
C16 C15 C14 121.13(18)
C16 C17 C18 119.59(18)
C10 C9 C8 121.39(18)
C17 C18 C19 120.42(19)
C9 C10 C11 119.98(18)
C11 C12 C13 120.53(19)

loop_
_geom_bond_atom_site_label_1
_geom_bond_atom_site_label_2
_geom_bond_distance
O7 C1 1.212(2)
C8 C13 1.388(3)
C8 C9 1.391(2)
C8 C2 1.517(2)
C2 C1 1.520(2)
C2 C3 1.539(2)
C3 C6 1.521(2)
C3 C20 1.543(2)
C3 C4 1.551(2)
C4 C14 1.501(2)
C4 C6 1.507(2)
C4 C5 1.519(2)
C19 C18 1.386(3)
C19 C14 1.396(3)
C20 C22 1.527(3)
C20 C21 1.528(2)
C20 C23 1.531(3)
C5 C1 1.506(2)
C13 C12 1.387(3)
C11 C12 1.382(3)
C11 C10 1.381(3)
C16 C17 1.379(3)
C16 C15 1.385(3)
C14 C15 1.392(2)
C17 C18 1.384(3)
C9 C10 1.382(3)

loop_
_geom_torsion_atom_site_label_1
_geom_torsion_atom_site_label_2
_geom_torsion_atom_site_label_3
_geom_torsion_atom_site_label_4
_geom_torsion
C13 C8 C2 C1 74.4(2)
C9 C8 C2 C1 -106.10(18)
C13 C8 C2 C3 -51.4(2)
C9 C8 C2 C3 128.08(17)
C8 C2 C3 C6 81.21(18)
C1 C2 C3 C6 -48.37(17)
C8 C2 C3 C20 -69.07(19)
C1 C2 C3 C20 161.35(14)
C8 C2 C3 C4 143.92(14)
C1 C2 C3 C4 14.34(16)
C6 C3 C4 C14 -110.86(18)
C2 C3 C4 C14 139.30(16)
C20 C3 C4 C14 -4.1(3)
C2 C3 C4 C6 -109.84(14)
C20 C3 C4 C6 106.81(17)
C6 C3 C4 C5 106.20(15)
C2 C3 C4 C5 -3.64(17)
C20 C3 C4 C5 -147.00(15)
C6 C3 C20 C22 160.40(16)
C2 C3 C20 C22 -50.9(2)
C4 C3 C20 C22 89.1(2)
C6 C3 C20 C21 39.2(2)
C2 C3 C20 C21 -172.09(15)
C4 C3 C20 C21 -32.1(2)
C6 C3 C20 C23 -79.28(19)
C2 C3 C20 C23 69.43(19)
C4 C3 C20 C23 -150.61(16)
C14 C4 C5 C1 -156.28(14)
C6 C4 C5 C1 55.33(18)
C3 C4 C5 C1 -8.64(18)
C9 C8 C13 C12 -1.5(3)
C2 C8 C13 C12 177.94(17)
C4 C5 C1 O7 -163.95(16)
C4 C5 C1 C2 18.11(18)
C8 C2 C1 O7 29.0(2)
C3 C2 C1 O7 161.71(16)
C8 C2 C1 C5 -153.01(14)
C3 C2 C1 C5 -20.34(17)
C14 C4 C6 C3 116.04(18)
C5 C4 C6 C3 -98.53(15)
C2 C3 C6 C4 94.73(15)
C20 C3 C6 C4 -115.96(16)
C18 C19 C14 C15 -0.8(3)
C18 C19 C14 C4 -176.98(17)
C6 C4 C14 C15 26.6(3)
C5 C4 C14 C15 -118.12(18)
C3 C4 C14 C15 101.0(2)
C6 C4 C14 C19 -157.33(16)
C5 C4 C14 C19 57.9(2)
C3 C4 C14 C19 -82.9(2)
C17 C16 C15 C14 -0.2(3)
C19 C14 C15 C16 0.4(3)
C4 C14 C15 C16 176.54(17)
C15 C16 C17 C18 0.4(3)
C13 C8 C9 C10 1.5(3)
C2 C8 C9 C10 -177.95(17)
C16 C17 C18 C19 -0.7(3)
C14 C19 C18 C17 0.9(3)
C8 C9 C10 C11 -0.9(3)
C12 C11 C10 C9 0.2(3)
C10 C11 C12 C13 -0.2(3)
C8 C13 C12 C11 0.9(3)
